data_7234197
loop_
_publ_author_name
'Yanping Dong'
'Pengfei Yan'
'Xiaoyan Zou'
'Tianqi Liu'
'Guangming Li'

_publ_section_title
;
 Exploiting single-molecule magnets of beta-diketone dysprosium complexes
 with C3v symmetry: suppression of quantum tunneling of magnetization
;
_journal_name_full 'Journal of Materials Chemistry C'
_journal_page_first 4407
_journal_page_last 4415
_journal_paper_doi 10.1039/C5TC00321K
_journal_volume 3
_journal_year 2015
_chemical_formula_moiety '2(C45 H39 Dy F9 N4 O7), C Cl2'
_chemical_formula_sum 'C91 H78 Cl2 Dy2 F18 N8 O14'
_chemical_formula_weight 2245.52
_chemical_name_systematic 'EIFD Dy DMF'
_space_group_IT_number 2
_space_group_name_Hall '-P 1'
_space_group_name_H-M_alt 'P -1'
_symmetry_cell_setting triclinic
_symmetry_space_group_name_Hall '-P 1'
_symmetry_space_group_name_H-M 'P -1'
_atom_sites_solution_hydrogens geom
_atom_sites_solution_primary direct
_atom_sites_solution_secondary difmap
_cell_angle_alpha 94.383(5)
_cell_angle_beta 100.445(5)
_cell_angle_gamma 109.447(5)
_cell_formula_units_Z 1
_cell_length_a 12.928(5)
_cell_length_b 13.333(5)
_cell_length_c 15.388(5)
_cell_measurement_temperature 293(2)
_cell_volume 2432.7(15)
_computing_cell_refinement 'Bruker FRAMBO'
_computing_data_collection 'Bruker FRAMBO'
_computing_data_reduction 'Bruker SHELXTL'
_computing_molecular_graphics 'Bruker SHELXTL'
_computing_publication_material 'Bruker SHELXTL'
_computing_structure_refinement 'SHELXL-97 (Sheldrick, 1997)'
_computing_structure_solution 'Bruker SHELXTL'
_diffrn_ambient_temperature 293(2)
_diffrn_measured_fraction_theta_full 0.998
_diffrn_measured_fraction_theta_max 0.998
_diffrn_measurement_device_type 'multiwire proportional'
_diffrn_measurement_method 'phi and omega scans'
_diffrn_radiation_monochromator graphite
_diffrn_radiation_source 'fine-focus sealed tube'
_diffrn_radiation_type MoK\a
_diffrn_radiation_wavelength 0.71069
_diffrn_reflns_av_R_equivalents 0.0988
_diffrn_reflns_av_sigmaI/netI 0.0862
_diffrn_reflns_limit_h_max 15
_diffrn_reflns_limit_h_min -14
_diffrn_reflns_limit_k_max 14
_diffrn_reflns_limit_k_min -15
_diffrn_reflns_limit_l_max 18
_diffrn_reflns_limit_l_min -18
_diffrn_reflns_number 17214
_diffrn_reflns_theta_full 25.00
_diffrn_reflns_theta_max 25.00
_diffrn_reflns_theta_min 3.21
_exptl_absorpt_coefficient_mu 1.677
_exptl_absorpt_correction_T_max 0.707
_exptl_absorpt_correction_T_min 0.515
_exptl_absorpt_correction_type multi-scan
_exptl_absorpt_process_details sadabs(Sheldrick,1996)
_exptl_crystal_colour colourless
_exptl_crystal_density_diffrn 1.533
_exptl_crystal_density_method 'not measured'
_exptl_crystal_description needle
_exptl_crystal_F_000 1120
_exptl_crystal_size_max 0.3
_exptl_crystal_size_mid 0.21
_exptl_crystal_size_min 0.13
_refine_diff_density_max 1.842
_refine_diff_density_min -1.850
_refine_diff_density_rms 0.149
_refine_ls_extinction_method none
_refine_ls_goodness_of_fit_ref 1.040
_refine_ls_hydrogen_treatment mixed
_refine_ls_matrix_type full
_refine_ls_number_parameters 622
_refine_ls_number_reflns 8573
_refine_ls_number_restraints 0
_refine_ls_restrained_S_all 1.040
_refine_ls_R_factor_all 0.0666
_refine_ls_R_factor_gt 0.0563
_refine_ls_shift/su_max 0.000
_refine_ls_shift/su_mean 0.000
_refine_ls_structure_factor_coef Fsqd
_refine_ls_weighting_details 'calc w=1/[\s^2^(Fo^2^)+(0.0954P)^2^+3.7253P] where P=(Fo^2^+2Fc^2^)/3'
_refine_ls_weighting_scheme calc
_refine_ls_wR_factor_gt 0.1552
_refine_ls_wR_factor_ref 0.1646
_reflns_number_gt 7175
_reflns_number_total 8573
_reflns_threshold_expression >2sigma(I)
_cod_data_source_file J-Mater-Chem-C-2015-3-4407.cif
_cod_data_source_block dy-2
_cod_database_code 7234197

loop_
_symmetry_equiv_pos_as_xyz
'x, y, z'
'-x, -y, -z'

loop_
_atom_site_label
_atom_site_type_symbol
_atom_site_fract_x
_atom_site_fract_y
_atom_site_fract_z
_atom_site_U_iso_or_equiv
_atom_site_adp_type
_atom_site_occupancy
_atom_site_symmetry_multiplicity
_atom_site_calc_flag
_atom_site_refinement_flags
_atom_site_disorder_assembly
_atom_site_disorder_group
C42 C 0.2699(6) 0.4629(7) 0.3815(6) 0.060(2) Uani 1 1 d . . .
H42 H 0.2218 0.3957 0.3880 0.072 Uiso 1 1 calc R . .
C43 C 0.2340(8) 0.5443(8) 0.3702(8) 0.077(3) Uani 1 1 d . . .
H43 H 0.1594 0.5344 0.3708 0.092 Uiso 1 1 calc R . .
C44 C 0.3052(7) 0.6452(8) 0.3575(8) 0.082(3) Uani 1 1 d . . .
H44 H 0.2761 0.6993 0.3468 0.098 Uiso 1 1 calc R . .
C45 C 0.4176(7) 0.6648(7) 0.3606(6) 0.061(2) Uani 1 1 d . . .
H45 H 0.4654 0.7322 0.3543 0.073 Uiso 1 1 calc R . .
C46 C 0.4572(5) 0.5815(5) 0.3732(4) 0.0395(15) Uani 1 1 d . . .
C47 C 0.3814(5) 0.4825(6) 0.3829(5) 0.0460(16) Uani 1 1 d . . .
C48 C 0.3911(7) 0.2965(7) 0.3979(7) 0.072(3) Uani 1 1 d . . .
H48A H 0.3326 0.2842 0.4316 0.086 Uiso 1 1 calc R . .
H48B H 0.4481 0.2712 0.4284 0.086 Uiso 1 1 calc R . .
C49 C 0.3421(11) 0.2340(8) 0.3063(8) 0.100(4) Uani 1 1 d . . .
H49A H 0.3105 0.1589 0.3105 0.149 Uiso 1 1 calc R . .
H49B H 0.4001 0.2455 0.2730 0.149 Uiso 1 1 calc R . .
H49C H 0.2843 0.2576 0.2766 0.149 Uiso 1 1 calc R . .
C50 C 0.5492(6) 0.4658(6) 0.3927(5) 0.0458(17) Uani 1 1 d . . .
H50 H 0.6052 0.4359 0.3988 0.055 Uiso 1 1 calc R . .
C51 C 0.5661(5) 0.5703(5) 0.3797(4) 0.0372(14) Uani 1 1 d . . .
C52 C 0.6708(5) 0.6494(5) 0.3698(4) 0.0376(14) Uani 1 1 d . . .
C53 C 0.7730(6) 0.6285(6) 0.3942(5) 0.0458(16) Uani 1 1 d . . .
H53 H 0.7706 0.5669 0.4196 0.055 Uiso 1 1 calc R . .
C54 C 0.8738(5) 0.6945(6) 0.3822(5) 0.0432(16) Uani 1 1 d . . .
C55 C 0.9752(7) 0.6636(8) 0.4122(7) 0.066(2) Uani 1 1 d . . .
C56 C 0.7089(8) 0.5667(8) -0.1366(6) 0.069(2) Uani 1 1 d . . .
H56 H 0.7394 0.5342 -0.1757 0.083 Uiso 1 1 calc R . .
C57 C 0.7814(7) 0.6438(8) -0.0639(6) 0.064(2) Uani 1 1 d . . .
H57 H 0.8588 0.6636 -0.0577 0.077 Uiso 1 1 calc R . .
C58 C 0.7402(6) 0.6902(7) -0.0018(5) 0.0521(18) Uani 1 1 d . . .
H58 H 0.7886 0.7392 0.0470 0.062 Uiso 1 1 calc R . .
C59 C 0.6248(6) 0.6624(6) -0.0137(5) 0.0423(15) Uani 1 1 d . . .
C60 C 0.5527(6) 0.5878(6) -0.0891(5) 0.0479(17) Uani 1 1 d . . .
C61 C 0.5944(7) 0.5387(7) -0.1509(5) 0.059(2) Uani 1 1 d . . .
H61 H 0.5466 0.4891 -0.1996 0.071 Uiso 1 1 calc R . .
C62 C 0.3446(6) 0.5046(6) -0.1564(5) 0.0543(19) Uani 1 1 d . . .
H62A H 0.3404 0.4308 -0.1550 0.065 Uiso 1 1 calc R . .
H62B H 0.3571 0.5228 -0.2143 0.065 Uiso 1 1 calc R . .
C63 C 0.2350(6) 0.5122(7) -0.1463(6) 0.067(2) Uani 1 1 d . . .
H63A H 0.1760 0.4643 -0.1935 0.100 Uiso 1 1 calc R . .
H63B H 0.2375 0.5846 -0.1491 0.100 Uiso 1 1 calc R . .
H63C H 0.2209 0.4925 -0.0897 0.100 Uiso 1 1 calc R . .
C64 C 0.4415(6) 0.6379(6) -0.0141(5) 0.0469(17) Uani 1 1 d . . .
H64 H 0.3772 0.6438 0.0013 0.056 Uiso 1 1 calc R . .
C65 C 0.5496(6) 0.6925(5) 0.0350(5) 0.0417(15) Uani 1 1 d . . .
C66 C 0.5839(5) 0.7628(5) 0.1183(4) 0.0374(14) Uani 1 1 d . . .
C67 C 0.5046(5) 0.7963(6) 0.1532(5) 0.0421(15) Uani 1 1 d . . .
H67 H 0.4287 0.7642 0.1260 0.051 Uiso 1 1 calc R . .
C68 C 0.5368(5) 0.8755(6) 0.2268(4) 0.0377(14) Uani 1 1 d . . .
C69 C 0.4445(6) 0.9123(7) 0.2521(5) 0.0497(18) Uani 1 1 d . . .
C70 C 1.1258(8) 0.6555(9) 0.0490(7) 0.076(3) Uani 1 1 d . . .
H70 H 1.1422 0.5957 0.0302 0.092 Uiso 1 1 calc R . .
C71 C 1.0580(8) 0.6471(8) 0.1110(7) 0.071(2) Uani 1 1 d . . .
H71 H 1.0318 0.5832 0.1340 0.086 Uiso 1 1 calc R . .
C72 C 1.0294(6) 0.7352(7) 0.1384(6) 0.0542(19) Uani 1 1 d . . .
H72 H 0.9835 0.7298 0.1792 0.065 Uiso 1 1 calc R . .
C73 C 1.0699(5) 0.8299(6) 0.1046(5) 0.0440(16) Uani 1 1 d . . .
C74 C 1.1412(6) 0.8375(7) 0.0439(5) 0.0537(19) Uani 1 1 d . . .
C75 C 1.2490(7) 0.9842(9) -0.0368(7) 0.076(3) Uani 1 1 d . . .
H75A H 1.2338 1.0445 -0.0605 0.091 Uiso 1 1 calc R . .
H75B H 1.2356 0.9292 -0.0867 0.091 Uiso 1 1 calc R . .
C76 C 1.3721(8) 1.0213(11) 0.0126(8) 0.108(5) Uani 1 1 d . . .
H76A H 1.4197 1.0488 -0.0278 0.161 Uiso 1 1 calc R . .
H76B H 1.3880 0.9616 0.0351 0.161 Uiso 1 1 calc R . .
H76C H 1.3861 1.0768 0.0614 0.161 Uiso 1 1 calc R . .
C77 C 1.1268(6) 0.9986(7) 0.0682(6) 0.0542(19) Uani 1 1 d . . .
H77 H 1.1382 1.0710 0.0663 0.065 Uiso 1 1 calc R . .
C78 C 1.0612(5) 0.9355(6) 0.1194(5) 0.0457(17) Uani 1 1 d . . .
C79 C 0.9953(5) 0.9680(6) 0.1741(5) 0.0437(16) Uani 1 1 d . . .
C80 C 1.0105(6) 1.0793(6) 0.1926(5) 0.0505(18) Uani 1 1 d . . .
H80 H 1.0646 1.1291 0.1700 0.061 Uiso 1 1 calc R . .
C81 C 0.9497(6) 1.1151(6) 0.2414(6) 0.0516(19) Uani 1 1 d . . .
C82 C 0.8090(7) 1.0751(8) 0.6438(5) 0.062(2) Uani 1 1 d . . .
H82A H 0.7402 1.0710 0.6611 0.093 Uiso 1 1 calc R . .
H82B H 0.8527 1.1488 0.6429 0.093 Uiso 1 1 calc R . .
H82C H 0.8510 1.0455 0.6858 0.093 Uiso 1 1 calc R . .
C83 C 0.8621(6) 1.0057(6) 0.5156(5) 0.0542(19) Uani 1 1 d . . .
C84 C 0.9712(9) 1.2384(7) 0.2548(8) 0.077(3) Uani 1 1 d . . .
C85 C 0.6659(7) 0.9675(9) 0.5096(6) 0.075(3) Uani 1 1 d . . .
H85A H 0.6201 0.9809 0.5484 0.112 Uiso 1 1 calc R . .
H85B H 0.6458 0.8914 0.4936 0.112 Uiso 1 1 calc R . .
H85C H 0.6541 0.9994 0.4565 0.112 Uiso 1 1 calc R . .
C91 C 1.1690(8) 0.7479(9) 0.0150(7) 0.072(3) Uani 1 1 d . . .
H91 H 1.2150 0.7522 -0.0256 0.087 Uiso 1 1 calc R . .
C101 C 0.6956(14) 0.1973(14) 0.3321(16) 0.074(6) Uani 0.50 1 d P . .
Cl1 Cl 0.6633(5) 0.2267(5) 0.4357(4) 0.0985(19) Uani 0.50 1 d P . .
Cl2 Cl 0.6329(5) 0.2467(5) 0.2446(6) 0.118(3) Uani 0.50 1 d P . .
Dy1 Dy 0.79417(2) 0.88186(2) 0.292186(19) 0.03388(13) Uani 1 1 d . . .
F1 F 0.4532(4) 0.9231(4) 0.3406(3) 0.0705(14) Uani 1 1 d . . .
F2 F 0.4532(6) 1.0067(6) 0.2312(5) 0.109(2) Uani 1 1 d . . .
F3 F 0.3406(4) 0.8451(6) 0.2178(4) 0.096(2) Uani 1 1 d . . .
F14 F 1.0572(6) 1.2954(5) 0.2227(5) 0.110(3) Uani 1 1 d . . .
F15 F 0.8816(6) 1.2582(5) 0.2171(5) 0.105(2) Uani 1 1 d . . .
F16 F 0.9938(6) 1.2770(5) 0.3389(5) 0.109(2) Uani 1 1 d . . .
F17 F 0.9561(5) 0.5774(6) 0.4531(6) 0.121(3) Uani 1 1 d . . .
F18 F 1.0218(5) 0.6480(6) 0.3432(5) 0.112(2) Uani 1 1 d . . .
F20 F 1.0560(5) 0.7400(6) 0.4696(5) 0.111(2) Uani 1 1 d . . .
N3 N 0.4414(5) 0.4119(5) 0.3955(4) 0.0522(15) Uani 1 1 d . . .
N4 N 1.1718(5) 0.9412(6) 0.0216(4) 0.0596(18) Uani 1 1 d . . .
N5 N 0.4412(5) 0.5752(5) -0.0869(4) 0.0438(13) Uani 1 1 d . . .
N7 N 0.7836(5) 1.0142(5) 0.5553(4) 0.0460(14) Uani 1 1 d . . .
O1 O 0.8966(4) 0.7798(4) 0.3457(4) 0.0485(12) Uani 1 1 d . . .
O2 O 0.6684(3) 0.7340(4) 0.3382(3) 0.0416(11) Uani 1 1 d . . .
O3 O 0.6873(4) 0.7954(4) 0.1568(3) 0.0436(11) Uani 1 1 d . . .
O4 O 0.6335(3) 0.9258(4) 0.2753(3) 0.0421(11) Uani 1 1 d . . .
O5 O 0.8722(4) 1.0632(4) 0.2784(4) 0.0517(13) Uani 1 1 d . . .
O6 O 0.9282(4) 0.8968(4) 0.2072(3) 0.0486(12) Uani 1 1 d . . .
O7 O 0.8437(5) 0.9570(5) 0.4393(4) 0.0623(15) Uani 1 1 d . . .

loop_
_atom_site_aniso_label
_atom_site_aniso_U_11
_atom_site_aniso_U_22
_atom_site_aniso_U_33
_atom_site_aniso_U_23
_atom_site_aniso_U_13
_atom_site_aniso_U_12
C42 0.041(4) 0.063(5) 0.071(6) 0.006(4) 0.021(4) 0.009(4)
C43 0.051(5) 0.086(7) 0.101(8) 0.012(6) 0.036(5) 0.024(5)
C44 0.057(5) 0.077(7) 0.131(10) 0.010(6) 0.034(6) 0.041(5)
C45 0.052(4) 0.046(5) 0.093(7) 0.010(4) 0.030(4) 0.020(4)
C46 0.039(3) 0.047(4) 0.036(4) 0.004(3) 0.015(3) 0.015(3)
C47 0.037(3) 0.047(4) 0.050(4) 0.004(3) 0.013(3) 0.008(3)
C48 0.062(5) 0.044(5) 0.102(8) 0.024(5) 0.015(5) 0.008(4)
C49 0.119(9) 0.051(6) 0.108(9) 0.007(6) 0.010(7) 0.012(6)
C50 0.038(4) 0.043(4) 0.056(5) 0.007(3) 0.011(3) 0.014(3)
C51 0.039(3) 0.044(4) 0.032(3) 0.008(3) 0.011(3) 0.016(3)
C52 0.035(3) 0.043(4) 0.033(3) 0.000(3) 0.008(3) 0.012(3)
C53 0.040(4) 0.049(4) 0.052(4) 0.016(3) 0.010(3) 0.019(3)
C54 0.033(3) 0.055(4) 0.044(4) 0.003(3) 0.009(3) 0.020(3)
C55 0.044(4) 0.081(6) 0.086(7) 0.035(5) 0.019(4) 0.034(4)
C56 0.079(6) 0.107(7) 0.044(5) 0.004(4) 0.024(4) 0.060(5)
C57 0.053(5) 0.101(7) 0.050(5) 0.009(4) 0.021(4) 0.039(5)
C58 0.046(4) 0.068(5) 0.045(4) 0.001(4) 0.015(3) 0.023(4)
C59 0.048(4) 0.048(4) 0.035(4) 0.000(3) 0.013(3) 0.021(3)
C60 0.054(4) 0.060(5) 0.036(4) 0.000(3) 0.013(3) 0.030(4)
C61 0.071(5) 0.076(6) 0.035(4) -0.010(4) 0.009(4) 0.038(4)
C62 0.051(4) 0.054(5) 0.043(4) -0.007(3) -0.002(3) 0.009(3)
C63 0.047(4) 0.066(6) 0.069(6) -0.006(4) 0.000(4) 0.006(4)
C64 0.037(3) 0.059(5) 0.045(4) -0.004(3) 0.008(3) 0.022(3)
C65 0.044(4) 0.044(4) 0.039(4) 0.000(3) 0.012(3) 0.017(3)
C66 0.033(3) 0.042(4) 0.040(4) 0.002(3) 0.013(3) 0.016(3)
C67 0.036(3) 0.052(4) 0.041(4) -0.001(3) 0.013(3) 0.018(3)
C68 0.036(3) 0.050(4) 0.032(3) 0.004(3) 0.010(3) 0.021(3)
C69 0.047(4) 0.068(5) 0.043(4) -0.002(3) 0.007(3) 0.036(4)
C70 0.078(6) 0.077(7) 0.088(7) 0.003(5) 0.030(5) 0.041(5)
C71 0.068(5) 0.067(6) 0.089(7) 0.010(5) 0.032(5) 0.029(4)
C72 0.040(4) 0.061(5) 0.063(5) 0.003(4) 0.022(3) 0.015(3)
C73 0.028(3) 0.063(5) 0.041(4) 0.002(3) 0.009(3) 0.016(3)
C74 0.037(4) 0.077(6) 0.050(5) 0.007(4) 0.016(3) 0.022(4)
C75 0.051(5) 0.116(8) 0.075(6) 0.031(6) 0.043(5) 0.030(5)
C76 0.056(6) 0.182(13) 0.111(9) 0.081(9) 0.043(6) 0.049(7)
C77 0.038(4) 0.065(5) 0.066(5) 0.018(4) 0.020(3) 0.019(3)
C78 0.030(3) 0.062(5) 0.046(4) 0.008(3) 0.012(3) 0.015(3)
C79 0.026(3) 0.060(5) 0.042(4) 0.008(3) 0.007(3) 0.013(3)
C80 0.041(4) 0.046(4) 0.064(5) 0.008(3) 0.027(3) 0.007(3)
C81 0.041(4) 0.039(4) 0.067(5) 0.002(3) 0.017(3) 0.003(3)
C82 0.059(5) 0.082(6) 0.041(4) -0.012(4) 0.017(4) 0.023(4)
C83 0.055(4) 0.060(5) 0.050(5) -0.006(4) 0.016(4) 0.023(4)
C84 0.074(6) 0.048(5) 0.104(8) -0.003(5) 0.040(6) 0.006(4)
C85 0.042(4) 0.107(8) 0.065(6) 0.000(5) 0.009(4) 0.019(4)
C91 0.060(5) 0.095(8) 0.072(6) -0.002(5) 0.030(5) 0.035(5)
C101 0.055(10) 0.060(11) 0.133(18) 0.034(11) 0.047(11) 0.038(8)
Cl1 0.106(4) 0.121(5) 0.100(4) -0.005(3) 0.024(3) 0.085(4)
Cl2 0.102(4) 0.100(5) 0.202(8) 0.105(5) 0.082(5) 0.059(4)
Dy1 0.02684(18) 0.0377(2) 0.0377(2) -0.00023(13) 0.01230(12) 0.01082(13)
F1 0.061(3) 0.112(4) 0.051(3) -0.010(3) 0.016(2) 0.051(3)
F2 0.136(6) 0.116(5) 0.139(6) 0.049(5) 0.062(5) 0.102(5)
F3 0.043(3) 0.153(6) 0.084(4) -0.043(4) -0.001(2) 0.046(3)
F14 0.121(5) 0.050(3) 0.155(7) 0.014(4) 0.086(5) -0.003(3)
F15 0.111(5) 0.073(4) 0.146(6) 0.025(4) 0.041(4) 0.045(4)
F16 0.139(6) 0.062(4) 0.099(5) -0.023(3) 0.049(4) -0.005(3)
F17 0.077(4) 0.134(6) 0.191(8) 0.097(6) 0.041(4) 0.066(4)
F18 0.094(4) 0.163(7) 0.132(6) 0.043(5) 0.046(4) 0.098(5)
F20 0.056(3) 0.134(6) 0.127(6) 0.023(4) -0.020(3) 0.033(3)
N3 0.049(3) 0.040(3) 0.063(4) 0.013(3) 0.016(3) 0.007(3)
N4 0.045(3) 0.094(6) 0.052(4) 0.017(4) 0.029(3) 0.029(3)
N5 0.046(3) 0.050(4) 0.032(3) -0.004(2) 0.006(2) 0.016(3)
N7 0.040(3) 0.052(4) 0.040(3) 0.000(3) 0.011(2) 0.009(3)
O1 0.037(2) 0.057(3) 0.060(3) 0.018(3) 0.018(2) 0.022(2)
O2 0.033(2) 0.043(3) 0.055(3) 0.013(2) 0.018(2) 0.0150(19)
O3 0.036(2) 0.055(3) 0.040(3) -0.005(2) 0.009(2) 0.019(2)
O4 0.036(2) 0.043(3) 0.048(3) -0.007(2) 0.007(2) 0.0185(19)
O5 0.052(3) 0.040(3) 0.063(3) 0.001(2) 0.030(2) 0.007(2)
O6 0.039(2) 0.047(3) 0.064(3) 0.011(2) 0.026(2) 0.013(2)
O7 0.064(3) 0.074(4) 0.046(3) -0.013(3) 0.014(3) 0.025(3)

loop_
_atom_type_symbol
_atom_type_description
_atom_type_scat_dispersion_real
_atom_type_scat_dispersion_imag
_atom_type_scat_source
C C 0.0033 0.0016 'International Tables Vol C Tables 4.2.6.8 and 6.1.1.4'
Cl Cl 0.1484 0.1585 'International Tables Vol C Tables 4.2.6.8 and 6.1.1.4'
Dy Dy -0.1892 4.4098 'International Tables Vol C Tables 4.2.6.8 and 6.1.1.4'
F F 0.0171 0.0103 'International Tables Vol C Tables 4.2.6.8 and 6.1.1.4'
N N 0.0061 0.0033 'International Tables Vol C Tables 4.2.6.8 and 6.1.1.4'
O O 0.0106 0.0060 'International Tables Vol C Tables 4.2.6.8 and 6.1.1.4'
H H 0.0000 0.0000 'International Tables Vol C Tables 4.2.6.8 and 6.1.1.4'

loop_
_geom_angle_atom_site_label_1
_geom_angle_atom_site_label_2
_geom_angle_atom_site_label_3
_geom_angle
_geom_angle_site_symmetry_1
_geom_angle_site_symmetry_3
C43 C42 C47 116.8(8) . .
C43 C42 H42 121.6 . .
C47 C42 H42 121.6 . .
C42 C43 C44 122.0(8) . .
C42 C43 H43 119.0 . .
C44 C43 H43 119.0 . .
C45 C44 C43 120.8(9) . .
C45 C44 H44 119.6 . .
C43 C44 H44 119.6 . .
C44 C45 C46 118.2(8) . .
C44 C45 H45 120.9 . .
C46 C45 H45 120.9 . .
C45 C46 C47 118.2(6) . .
C45 C46 C51 134.5(6) . .
C47 C46 C51 107.4(6) . .
C42 C47 C46 124.0(7) . .
C42 C47 N3 128.6(7) . .
C46 C47 N3 107.4(6) . .
N3 C48 C49 111.7(8) . .
N3 C48 H48A 109.3 . .
C49 C48 H48A 109.3 . .
N3 C48 H48B 109.3 . .
C49 C48 H48B 109.3 . .
H48A C48 H48B 107.9 . .
C48 C49 H49A 109.5 . .
C48 C49 H49B 109.5 . .
H49A C49 H49B 109.5 . .
C48 C49 H49C 109.5 . .
H49A C49 H49C 109.5 . .
H49B C49 H49C 109.5 . .
N3 C50 C51 111.6(6) . .
N3 C50 H50 124.2 . .
C51 C50 H50 124.2 . .
C50 C51 C46 105.4(6) . .
C50 C51 C52 126.2(6) . .
C46 C51 C52 128.3(6) . .
O2 C52 C53 122.0(6) . .
O2 C52 C51 119.0(6) . .
C53 C52 C51 119.0(6) . .
C54 C53 C52 123.2(7) . .
C54 C53 H53 118.4 . .
C52 C53 H53 118.4 . .
O1 C54 C53 129.5(6) . .
O1 C54 C55 112.8(6) . .
C53 C54 C55 117.7(7) . .
F20 C55 F17 104.7(8) . .
F20 C55 F18 104.7(7) . .
F17 C55 F18 108.4(8) . .
F20 C55 C54 112.3(8) . .
F17 C55 C54 114.8(7) . .
F18 C55 C54 111.2(7) . .
C61 C56 C57 121.4(7) . .
C61 C56 H56 119.3 . .
C57 C56 H56 119.3 . .
C58 C57 C56 121.4(8) . .
C58 C57 H57 119.3 . .
C56 C57 H57 119.3 . .
C57 C58 C59 118.5(7) . .
C57 C58 H58 120.8 . .
C59 C58 H58 120.8 . .
C58 C59 C60 119.6(6) . .
C58 C59 C65 135.2(7) . .
C60 C59 C65 105.2(6) . .
C61 C60 N5 129.5(7) . .
C61 C60 C59 122.0(7) . .
N5 C60 C59 108.5(6) . .
C56 C61 C60 117.1(7) . .
C56 C61 H61 121.4 . .
C60 C61 H61 121.4 . .
N5 C62 C63 113.9(6) . .
N5 C62 H62A 108.8 . .
C63 C62 H62A 108.8 . .
N5 C62 H62B 108.8 . .
C63 C62 H62B 108.8 . .
H62A C62 H62B 107.7 . .
C62 C63 H63A 109.5 . .
C62 C63 H63B 109.5 . .
H63A C63 H63B 109.5 . .
C62 C63 H63C 109.5 . .
H63A C63 H63C 109.5 . .
H63B C63 H63C 109.5 . .
N5 C64 C65 111.3(6) . .
N5 C64 H64 124.3 . .
C65 C64 H64 124.3 . .
C64 C65 C66 127.9(6) . .
C64 C65 C59 106.4(6) . .
C66 C65 C59 125.6(6) . .
O3 C66 C67 122.5(6) . .
O3 C66 C65 117.3(6) . .
C67 C66 C65 120.1(6) . .
C68 C67 C66 121.9(6) . .
C68 C67 H67 119.0 . .
C66 C67 H67 119.0 . .
O4 C68 C67 129.4(6) . .
O4 C68 C69 113.9(6) . .
C67 C68 C69 116.7(6) . .
F2 C69 F3 108.7(7) . .
F2 C69 F1 104.9(6) . .
F3 C69 F1 105.0(7) . .
F2 C69 C68 111.8(7) . .
F3 C69 C68 114.8(6) . .
F1 C69 C68 111.1(6) . .
C91 C70 C71 122.6(9) . .
C91 C70 H70 118.7 . .
C71 C70 H70 118.7 . .
C70 C71 C72 119.9(9) . .
C70 C71 H71 120.1 . .
C72 C71 H71 120.1 . .
C73 C72 C71 119.5(7) . .
C73 C72 H72 120.2 . .
C71 C72 H72 120.2 . .
C72 C73 C74 119.6(7) . .
C72 C73 C78 134.5(7) . .
C74 C73 C78 105.8(7) . .
N4 C74 C73 108.2(7) . .
N4 C74 C91 130.9(7) . .
C73 C74 C91 120.9(8) . .
N4 C75 C76 112.1(8) . .
N4 C75 H75A 109.2 . .
C76 C75 H75A 109.2 . .
N4 C75 H75B 109.2 . .
C76 C75 H75B 109.2 . .
H75A C75 H75B 107.9 . .
C75 C76 H76A 109.5 . .
C75 C76 H76B 109.5 . .
H76A C76 H76B 109.5 . .
C75 C76 H76C 109.5 . .
H76A C76 H76C 109.5 . .
H76B C76 H76C 109.5 . .
N4 C77 C78 110.8(8) . .
N4 C77 H77 124.6 . .
C78 C77 H77 124.6 . .
C77 C78 C79 126.5(7) . .
C77 C78 C73 106.2(6) . .
C79 C78 C73 127.3(6) . .
O6 C79 C80 121.9(6) . .
O6 C79 C78 118.4(7) . .
C80 C79 C78 119.6(6) . .
C81 C80 C79 122.7(6) . .
C81 C80 H80 118.6 . .
C79 C80 H80 118.6 . .
O5 C81 C80 129.9(7) . .
O5 C81 C84 111.8(7) . .
C80 C81 C84 118.2(7) . .
N7 C82 H82A 109.5 . .
N7 C82 H82B 109.5 . .
H82A C82 H82B 109.5 . .
N7 C82 H82C 109.5 . .
H82A C82 H82C 109.5 . .
H82B C82 H82C 109.5 . .
O7 C83 N7 124.1(7) . .
F16 C84 F15 106.4(9) . .
F16 C84 F14 106.1(8) . .
F15 C84 F14 108.2(10) . .
F16 C84 C81 111.5(9) . .
F15 C84 C81 111.2(7) . .
F14 C84 C81 113.1(8) . .
N7 C85 H85A 109.5 . .
N7 C85 H85B 109.5 . .
H85A C85 H85B 109.5 . .
N7 C85 H85C 109.5 . .
H85A C85 H85C 109.5 . .
H85B C85 H85C 109.5 . .
C70 C91 C74 117.5(8) . .
C70 C91 H91 121.3 . .
C74 C91 H91 121.3 . .
Cl2 C101 Cl1 114.3(9) . .
O3 Dy1 O7 160.71(19) . .
O3 Dy1 O1 107.19(18) . .
O7 Dy1 O1 82.0(2) . .
O3 Dy1 O4 74.17(16) . .
O7 Dy1 O4 89.59(18) . .
O1 Dy1 O4 151.18(18) . .
O3 Dy1 O6 77.86(17) . .
O7 Dy1 O6 121.38(19) . .
O1 Dy1 O6 73.06(18) . .
O4 Dy1 O6 133.38(18) . .
O3 Dy1 O5 107.03(19) . .
O7 Dy1 O5 79.8(2) . .
O1 Dy1 O5 124.26(18) . .
O4 Dy1 O5 80.66(17) . .
O6 Dy1 O5 72.83(17) . .
O3 Dy1 O2 81.10(18) . .
O7 Dy1 O2 85.5(2) . .
O1 Dy1 O2 73.70(16) . .
O4 Dy1 O2 78.21(16) . .
O6 Dy1 O2 132.83(17) . .
O5 Dy1 O2 154.27(17) . .
C50 N3 C47 108.1(6) . .
C50 N3 C48 126.1(7) . .
C47 N3 C48 125.2(6) . .
C77 N4 C74 108.9(6) . .
C77 N4 C75 125.1(8) . .
C74 N4 C75 125.8(7) . .
C64 N5 C60 108.5(5) . .
C64 N5 C62 128.7(6) . .
C60 N5 C62 122.9(6) . .
C83 N7 C85 120.6(7) . .
C83 N7 C82 122.3(6) . .
C85 N7 C82 117.0(6) . .
C54 O1 Dy1 133.8(4) . .
C52 O2 Dy1 137.5(4) . .
C66 O3 Dy1 136.8(4) . .
C68 O4 Dy1 129.4(4) . .
C81 O5 Dy1 133.2(5) . .
C79 O6 Dy1 139.2(5) . .
C83 O7 Dy1 171.7(6) . .

loop_
_geom_bond_atom_site_label_1
_geom_bond_atom_site_label_2
_geom_bond_distance
_geom_bond_site_symmetry_2
C42 C43 1.327(13) .
C42 C47 1.372(10) .
C42 H42 0.9300 .
C43 C44 1.405(14) .
C43 H43 0.9300 .
C44 C45 1.380(11) .
C44 H44 0.9300 .
C45 C46 1.381(10) .
C45 H45 0.9300 .
C46 C47 1.395(10) .
C46 C51 1.452(9) .
C47 N3 1.408(10) .
C48 N3 1.465(10) .
C48 C49 1.492(15) .
C48 H48A 0.9700 .
C48 H48B 0.9700 .
C49 H49A 0.9600 .
C49 H49B 0.9600 .
C49 H49C 0.9600 .
C50 N3 1.349(9) .
C50 C51 1.372(10) .
C50 H50 0.9300 .
C51 C52 1.454(9) .
C52 O2 1.270(8) .
C52 C53 1.431(9) .
C53 C54 1.361(10) .
C53 H53 0.9300 .
C54 O1 1.277(9) .
C54 C55 1.508(10) .
C55 F20 1.315(11) .
C55 F17 1.325(11) .
C55 F18 1.347(11) .
C56 C61 1.371(12) .
C56 C57 1.411(12) .
C56 H56 0.9300 .
C57 C58 1.377(11) .
C57 H57 0.9300 .
C58 C59 1.385(10) .
C58 H58 0.9300 .
C59 C60 1.420(10) .
C59 C65 1.465(9) .
C60 C61 1.397(10) .
C60 N5 1.402(9) .
C61 H61 0.9300 .
C62 N5 1.472(8) .
C62 C63 1.487(11) .
C62 H62A 0.9700 .
C62 H62B 0.9700 .
C63 H63A 0.9600 .
C63 H63B 0.9600 .
C63 H63C 0.9600 .
C64 N5 1.345(9) .
C64 C65 1.382(9) .
C64 H64 0.9300 .
C65 C66 1.432(9) .
C66 O3 1.271(7) .
C66 C67 1.417(9) .
C67 C68 1.387(9) .
C67 H67 0.9300 .
C68 O4 1.263(7) .
C68 C69 1.531(9) .
C69 F2 1.297(10) .
C69 F3 1.324(9) .
C69 F1 1.339(9) .
C70 C91 1.359(14) .
C70 C71 1.394(13) .
C70 H70 0.9300 .
C71 C72 1.402(12) .
C71 H71 0.9300 .
C72 C73 1.377(11) .
C72 H72 0.9300 .
C73 C74 1.413(10) .
C73 C78 1.454(10) .
C74 N4 1.393(11) .
C74 C91 1.421(12) .
C75 N4 1.468(9) .
C75 C76 1.528(13) .
C75 H75A 0.9700 .
C75 H75B 0.9700 .
C76 H76A 0.9600 .
C76 H76B 0.9600 .
C76 H76C 0.9600 .
C77 N4 1.342(10) .
C77 C78 1.385(10) .
C77 H77 0.9300 .
C78 C79 1.440(10) .
C79 O6 1.265(8) .
C79 C80 1.429(10) .
C80 C81 1.349(10) .
C80 H80 0.9300 .
C81 O5 1.269(9) .
C81 C84 1.563(12) .
C82 N7 1.454(9) .
C82 H82A 0.9600 .
C82 H82B 0.9600 .
C82 H82C 0.9600 .
C83 O7 1.240(9) .
C83 N7 1.306(9) .
C84 F16 1.298(12) .
C84 F15 1.316(12) .
C84 F14 1.324(11) .
C85 N7 1.453(9) .
C85 H85A 0.9600 .
C85 H85B 0.9600 .
C85 H85C 0.9600 .
C91 H91 0.9300 .
C101 Cl2 1.73(2) .
C101 Cl1 1.77(2) .
Dy1 O3 2.260(4) .
Dy1 O7 2.289(5) .
Dy1 O1 2.293(5) .
Dy1 O4 2.317(4) .
Dy1 O6 2.320(5) .
Dy1 O5 2.333(5) .
Dy1 O2 2.351(4) .
